data_3000498
loop_
_publ_author_name
'Junseong Lee'

_journal_name_full 'To be published in Materials'
_chemical_formula_sum 'K Nb O3'
_space_group_name_Hall 'C 2 -2'
_space_group_name_H-M_alt 'C m m 2'
_cell_angle_alpha 90
_cell_angle_beta 90
_cell_angle_gamma 90
_cell_length_a 5.6604(13)
_cell_length_b 5.6637(13)
_cell_length_c 4.0266(10)
_cell_measurement_temperature 296.15
_cell_volume 129.09(5)
_diffrn_ambient_temperature 296.15
_diffrn_radiation_type MoK\a
_diffrn_radiation_wavelength 0.71073
_refine_ls_goodness_of_fit_ref 1.197
_refine_ls_R_factor_all 0.0356
_refine_ls_R_factor_gt 0.0356
_refine_ls_wR_factor_gt 0.0920
_refine_ls_wR_factor_ref 0.0920
_cod_database_code 3000498
_cod_hold_until_date 2025-04-27
_cod_depositor_requested_release_date 2025-04-27

loop_
_atom_site_label
_atom_site_fract_x
_atom_site_fract_y
_atom_site_fract_z
? ? ? ?
